data_4119877
loop_
_publ_author_name
'Chaosheng Luo'
'Yong Huang'

_publ_section_title
;
 A Highly Diastereo- and Enantioselective Synthesis of
 Tetrahydroquinolines: Quaternary Stereogenic Center Inversion and
 Functionalization
;
_journal_name_full 'Journal of the American Chemical Society'
_journal_page_first 8193
_journal_page_last 8196
_journal_paper_doi 10.1021/ja4040945
_journal_volume 135
_journal_year 2013
_chemical_formula_moiety 'C22 H26 N2 O6'
_chemical_formula_sum 'C22 H26 N2 O6'
_chemical_formula_weight 414.45
_chemical_name_systematic
; 
 ? 
;
_space_group_IT_number 61
_symmetry_cell_setting orthorhombic
_symmetry_space_group_name_Hall '-P 2ac 2ab'
_symmetry_space_group_name_H-M 'P b c a'
_atom_sites_solution_hydrogens geom
_atom_sites_solution_primary direct
_atom_sites_solution_secondary difmap
_audit_creation_method SHELXL-97
_cell_angle_alpha 90.00
_cell_angle_beta 90.00
_cell_angle_gamma 90.00
_cell_formula_units_Z 8
_cell_length_a 8.5441(17)
_cell_length_b 14.750(4)
_cell_length_c 32.006(7)
_cell_measurement_reflns_used 4419
_cell_measurement_temperature 296(2)
_cell_measurement_theta_max 69.10
_cell_measurement_theta_min 21.40
_cell_volume 4033.6(16)
_computing_cell_refinement 'CrystalClear-SM Expert 2.0 r4'
_computing_data_collection 'CrystalClear-SM Expert 2.0 r4 (Rigaku, 2009)'
_computing_data_reduction 'CrystalClear-SM Expert 2.0 r4'
_computing_molecular_graphics 'CrystalStructure 4.0'
_computing_publication_material 'CrystalStructure 4.0 (Rigaku, 2009)'
_computing_structure_refinement 'SHELXL97 (Sheldrick, 1997)'
_computing_structure_solution 'SHELXS97 (Sheldrick, 1997)'
_diffrn_ambient_temperature 296(2)
_diffrn_measured_fraction_theta_full 0.987
_diffrn_measured_fraction_theta_max 0.987
_diffrn_measurement_device_type 'Rigaku Saturn944+ CCD'
_diffrn_measurement_method \w
_diffrn_radiation_monochromator graphite
_diffrn_radiation_source 'fine-focus sealed tube'
_diffrn_radiation_type CuK\a
_diffrn_radiation_wavelength 1.54187
_diffrn_reflns_av_R_equivalents 0.0649
_diffrn_reflns_av_sigmaI/netI 0.0345
_diffrn_reflns_limit_h_max 9
_diffrn_reflns_limit_h_min -10
_diffrn_reflns_limit_k_max 15
_diffrn_reflns_limit_k_min -17
_diffrn_reflns_limit_l_max 29
_diffrn_reflns_limit_l_min -38
_diffrn_reflns_number 23527
_diffrn_reflns_theta_full 69.47
_diffrn_reflns_theta_max 69.47
_diffrn_reflns_theta_min 2.76
_exptl_absorpt_coefficient_mu 0.826
_exptl_absorpt_correction_T_max 0.8522
_exptl_absorpt_correction_T_min 0.8522
_exptl_absorpt_correction_type multi-scan
_exptl_absorpt_process_details 'Jacobson, R. (1998) Private communication'
_exptl_crystal_colour colorless
_exptl_crystal_density_diffrn 1.365
_exptl_crystal_description prism
_exptl_crystal_F_000 1760
_exptl_crystal_size_max 0.20
_exptl_crystal_size_mid 0.20
_exptl_crystal_size_min 0.20
_refine_diff_density_max 0.307
_refine_diff_density_min -0.392
_refine_diff_density_rms 0.087
_refine_ls_extinction_method none
_refine_ls_goodness_of_fit_ref 1.738
_refine_ls_hydrogen_treatment mixed
_refine_ls_matrix_type full
_refine_ls_number_parameters 347
_refine_ls_number_reflns 3735
_refine_ls_number_restraints 0
_refine_ls_restrained_S_all 1.738
_refine_ls_R_factor_all 0.0962
_refine_ls_R_factor_gt 0.0653
_refine_ls_shift/su_max 0.000
_refine_ls_shift/su_mean 0.000
_refine_ls_structure_factor_coef Fsqd
_refine_ls_weighting_details 'calc w=1/[\s^2^(Fo^2^)+(0.0600P)^2^+0.6000P] where P=(Fo^2^+2Fc^2^)/3'
_refine_ls_weighting_scheme calc
_refine_ls_wR_factor_gt 0.1474
_refine_ls_wR_factor_ref 0.2077
_reflns_number_gt 2676
_reflns_number_total 3735
_reflns_threshold_expression >2sigma(I)
_cod_data_source_file ja4040945_39.cif
_cod_data_source_block shelxl
_cod_database_code 4119877

loop_
_symmetry_equiv_pos_as_xyz
'x, y, z'
'-x+1/2, y+1/2, z'
'x, -y+1/2, z+1/2'
'-x+1/2, -y, z+1/2'
'-x, -y, -z'
'x-1/2, -y-1/2, -z'
'-x, y-1/2, -z-1/2'
'x-1/2, y, -z-1/2'

loop_
_atom_site_label
_atom_site_type_symbol
_atom_site_fract_x
_atom_site_fract_y
_atom_site_fract_z
_atom_site_U_iso_or_equiv
_atom_site_adp_type
_atom_site_occupancy
_atom_site_symmetry_multiplicity
_atom_site_calc_flag
_atom_site_refinement_flags
O1 O 1.1799(2) 0.61054(15) 0.16168(6) 0.0515(6) Uani 1 1 d .
O3 O 1.2763(2) 0.43444(16) 0.11926(7) 0.0594(6) Uani 1 1 d .
O4 O 0.6545(3) 0.77479(15) 0.21589(7) 0.0586(6) Uani 1 1 d .
O8 O 1.2014(3) 0.69409(17) 0.10389(7) 0.0657(7) Uani 1 1 d .
O26 O 1.1873(3) 0.40119(18) 0.18327(8) 0.0760(8) Uani 1 1 d .
O27 O 0.3874(3) 0.61616(16) -0.02036(7) 0.0615(7) Uani 1 1 d .
N9 N 0.8800(3) 0.44188(19) 0.16015(9) 0.0523(7) Uani 1 1 d .
H1 H 0.872(4) 0.401(2) 0.1773(12) 0.059(11) Uiso 1 1 d .
N14 N 0.9063(3) 0.66954(16) 0.08315(7) 0.0435(6) Uani 1 1 d .
H2 H 0.991(4) 0.698(2) 0.0693(10) 0.059(9) Uiso 1 1 d .
C7 C 0.8005(3) 0.6874(2) 0.16895(9) 0.0406(7) Uani 1 1 d .
H3 H 0.818(4) 0.743(2) 0.1536(9) 0.050(9) Uiso 1 1 d .
C10 C 1.1274(3) 0.6434(2) 0.12560(9) 0.0428(7) Uani 1 1 d .
C11 C 0.9647(3) 0.60648(19) 0.11504(8) 0.0386(7) Uani 1 1 d .
C12 C 0.7757(3) 0.64934(19) 0.05790(8) 0.0410(7) Uani 1 1 d .
C13 C 0.9988(3) 0.4323(2) 0.12856(9) 0.0438(7) Uani 1 1 d .
C15 C 0.8323(3) 0.5258(2) 0.17542(9) 0.0418(7) Uani 1 1 d .
C16 C 0.5134(4) 0.6240(2) 0.00671(9) 0.0483(8) Uani 1 1 d .
C17 C 0.7408(3) 0.5301(2) 0.21192(10) 0.0479(8) Uani 1 1 d .
H4 H 0.722(3) 0.474(2) 0.2267(9) 0.048(8) Uiso 1 1 d .
C18 C 0.6801(3) 0.6108(2) 0.22677(10) 0.0468(7) Uani 1 1 d .
H5 H 0.612(4) 0.608(2) 0.2538(12) 0.078(12) Uiso 1 1 d .
C19 C 0.6491(4) 0.6606(2) -0.00960(10) 0.0526(8) Uani 1 1 d .
H19A H 0.6527 0.6771 -0.0376 0.063 Uiso 1 1 calc R
C20 C 0.9721(5) 0.3414(2) 0.10604(13) 0.0563(9) Uani 1 1 d .
H6 H 0.979(4) 0.291(3) 0.1260(11) 0.070(11) Uiso 1 1 d .
H7 H 1.041(5) 0.330(2) 0.0815(12) 0.076(11) Uiso 1 1 d .
H8 H 0.863(4) 0.340(2) 0.0945(11) 0.065(10) Uiso 1 1 d .
C21 C 0.9820(4) 0.51008(19) 0.09725(9) 0.0421(7) Uani 1 1 d .
H9 H 0.888(4) 0.495(2) 0.0821(9) 0.050(9) Uiso 1 1 d .
H10 H 1.072(4) 0.507(2) 0.0756(9) 0.052(8) Uiso 1 1 d .
C22 C 0.5085(4) 0.5982(2) 0.04794(10) 0.0507(8) Uani 1 1 d .
H11 H 0.412(4) 0.569(2) 0.0613(10) 0.059(9) Uiso 1 1 d .
C23 C 0.7093(3) 0.6904(2) 0.20488(9) 0.0420(7) Uani 1 1 d .
C24 C 0.6399(4) 0.6108(2) 0.07335(10) 0.0500(8) Uani 1 1 d .
H12 H 0.635(4) 0.594(2) 0.1052(11) 0.060(9) Uiso 1 1 d .
C25 C 1.1633(4) 0.4239(2) 0.14780(11) 0.0525(8) Uani 1 1 d .
C26 C 0.7793(4) 0.6727(2) 0.01530(9) 0.0482(8) Uani 1 1 d .
H13 H 0.881(4) 0.700(2) 0.0032(9) 0.053(9) Uiso 1 1 d .
C27 C 0.5624(4) 0.7831(3) 0.25269(10) 0.0632(9) Uani 1 1 d .
H14 H 0.4740 0.7431 0.2509 0.076 Uiso 1 1 calc R
H27A H 0.5263 0.8445 0.2554 0.076 Uiso 1 1 calc R
H27B H 0.6245 0.7674 0.2766 0.076 Uiso 1 1 calc R
C28 C 1.4337(4) 0.4104(3) 0.13192(14) 0.0768(11) Uani 1 1 d .
H15 H 1.5040 0.4190 0.1088 0.092 Uiso 1 1 calc R
H16 H 1.4360 0.3480 0.1405 0.092 Uiso 1 1 calc R
H28 H 1.4655 0.4482 0.1548 0.092 Uiso 1 1 calc R
C29 C 1.3407(4) 0.6349(3) 0.17249(13) 0.0602(9) Uani 1 1 d .
H17 H 1.340(5) 0.700(3) 0.1791(14) 0.098(15) Uiso 1 1 d .
H18 H 1.417(5) 0.624(2) 0.1469(12) 0.078(11) Uiso 1 1 d .
H19 H 1.361(5) 0.597(3) 0.1971(13) 0.077(12) Uiso 1 1 d .
C30 C 0.2426(5) 0.5895(3) -0.00240(13) 0.0647(10) Uani 1 1 d .
H20 H 0.214(4) 0.628(2) 0.0224(11) 0.061(10) Uiso 1 1 d .
H21 H 0.246(6) 0.521(4) 0.0064(14) 0.117(17) Uiso 1 1 d .
H22 H 0.160(5) 0.603(3) -0.0262(14) 0.097(14) Uiso 1 1 d .
C31 C 0.8623(3) 0.60665(18) 0.15390(8) 0.0374(6) Uani 1 1 d .

loop_
_atom_site_aniso_label
_atom_site_aniso_U_11
_atom_site_aniso_U_22
_atom_site_aniso_U_33
_atom_site_aniso_U_23
_atom_site_aniso_U_13
_atom_site_aniso_U_12
O1 0.0370(11) 0.0690(15) 0.0484(12) 0.0071(10) -0.0083(9) -0.0105(10)
O3 0.0415(13) 0.0657(15) 0.0710(15) 0.0044(12) -0.0003(10) 0.0050(10)
O4 0.0644(14) 0.0520(14) 0.0595(13) 0.0015(10) 0.0200(11) 0.0116(11)
O8 0.0525(14) 0.0802(17) 0.0643(15) 0.0187(13) 0.0023(11) -0.0236(12)
O26 0.0694(17) 0.090(2) 0.0683(16) 0.0263(14) -0.0161(13) -0.0028(14)
O27 0.0603(15) 0.0696(16) 0.0546(13) -0.0033(11) -0.0178(11) 0.0100(11)
N9 0.0565(17) 0.0399(15) 0.0604(17) 0.0118(13) 0.0125(13) -0.0003(12)
N14 0.0398(14) 0.0452(15) 0.0455(13) 0.0105(11) -0.0039(11) -0.0050(11)
C7 0.0378(15) 0.0397(17) 0.0443(16) 0.0028(13) 0.0002(12) 0.0002(12)
C10 0.0369(16) 0.0441(17) 0.0474(16) 0.0005(13) 0.0011(12) -0.0004(12)
C11 0.0373(15) 0.0415(16) 0.0368(14) 0.0037(11) -0.0032(11) -0.0007(12)
C12 0.0428(16) 0.0400(16) 0.0402(15) 0.0038(12) 0.0007(12) 0.0046(12)
C13 0.0387(16) 0.0434(17) 0.0493(16) 0.0015(13) -0.0004(12) -0.0012(12)
C15 0.0372(15) 0.0414(17) 0.0469(16) 0.0061(13) -0.0015(12) -0.0005(12)
C16 0.0521(19) 0.0451(18) 0.0476(17) -0.0031(13) -0.0120(14) 0.0108(14)
C17 0.0423(17) 0.049(2) 0.0521(17) 0.0124(14) 0.0032(13) -0.0039(14)
C18 0.0391(16) 0.054(2) 0.0471(17) 0.0063(14) -0.0020(13) -0.0040(14)
C19 0.067(2) 0.0479(19) 0.0428(17) 0.0065(14) -0.0018(15) 0.0043(15)
C20 0.061(2) 0.044(2) 0.064(2) -0.0039(17) -0.0070(18) 0.0027(16)
C21 0.0455(17) 0.0385(17) 0.0423(16) 0.0024(12) -0.0034(14) -0.0003(13)
C22 0.0413(17) 0.063(2) 0.0474(17) 0.0041(15) -0.0044(13) 0.0036(15)
C23 0.0318(15) 0.0478(18) 0.0465(16) -0.0022(13) -0.0004(12) 0.0016(12)
C24 0.0455(18) 0.061(2) 0.0437(18) 0.0070(14) -0.0027(13) 0.0004(15)
C25 0.0480(18) 0.0496(19) 0.060(2) 0.0091(15) -0.0046(15) 0.0016(15)
C26 0.0517(19) 0.0455(18) 0.0475(17) 0.0072(13) -0.0025(14) 0.0003(14)
C27 0.065(2) 0.074(2) 0.0506(18) -0.0092(16) 0.0138(17) 0.0085(18)
C28 0.043(2) 0.078(3) 0.109(3) 0.006(2) -0.009(2) 0.0087(18)
C29 0.0400(18) 0.084(3) 0.057(2) -0.003(2) -0.0094(15) -0.0092(18)
C30 0.058(2) 0.070(3) 0.066(2) -0.013(2) -0.0159(19) 0.0045(19)
C31 0.0310(14) 0.0425(16) 0.0388(14) 0.0054(12) 0.0009(11) -0.0031(11)

loop_
_atom_type_symbol
_atom_type_description
_atom_type_scat_dispersion_real
_atom_type_scat_dispersion_imag
_atom_type_scat_source
C C 0.0181 0.0091 'International Tables Vol C Tables 4.2.6.8 and 6.1.1.4'
H H 0.0000 0.0000 'International Tables Vol C Tables 4.2.6.8 and 6.1.1.4'
N N 0.0311 0.0180 'International Tables Vol C Tables 4.2.6.8 and 6.1.1.4'
O O 0.0492 0.0322 'International Tables Vol C Tables 4.2.6.8 and 6.1.1.4'

loop_
_geom_angle_atom_site_label_1
_geom_angle_atom_site_label_2
_geom_angle_atom_site_label_3
_geom_angle
C10 O1 C29 115.6(3)
C25 O3 C28 116.8(3)
C23 O4 C27 118.6(2)
C16 O27 C30 116.6(3)
C15 N9 C13 122.7(3)
C15 N9 H1 113(3)
C13 N9 H1 117(3)
C12 N14 C11 122.3(2)
C12 N14 H2 115.4(19)
C11 N14 H2 110(2)
C31 C7 C23 121.9(3)
C31 C7 H3 119.5(18)
C23 C7 H3 118.6(18)
O8 C10 O1 123.5(3)
O8 C10 C11 124.9(3)
O1 C10 C11 111.6(2)
N14 C11 C31 111.8(2)
N14 C11 C10 103.7(2)
C31 C11 C10 110.0(2)
N14 C11 C21 111.2(2)
C31 C11 C21 111.1(2)
C10 C11 C21 108.9(2)
C24 C12 C26 117.7(3)
C24 C12 N14 123.1(3)
C26 C12 N14 119.1(3)
N9 C13 C21 108.6(2)
N9 C13 C20 108.1(3)
C21 C13 C20 109.4(3)
N9 C13 C25 111.8(3)
C21 C13 C25 114.1(2)
C20 C13 C25 104.6(3)
N9 C15 C31 122.1(3)
N9 C15 C17 119.6(3)
C31 C15 C17 118.1(3)
C22 C16 C19 119.8(3)
C22 C16 O27 123.5(3)
C19 C16 O27 116.6(3)
C18 C17 C15 122.2(3)
C18 C17 H4 120.2(18)
C15 C17 H4 117.6(18)
C17 C18 C23 119.1(3)
C17 C18 H5 117.0(19)
C23 C18 H5 124(2)
C26 C19 C16 120.6(3)
C26 C19 H19A 119.7
C16 C19 H19A 119.7
C13 C20 H6 110(2)
C13 C20 H7 115(2)
H6 C20 H7 111(3)
C13 C20 H8 110(2)
H6 C20 H8 106(3)
H7 C20 H8 105(3)
C13 C21 C11 117.4(2)
C13 C21 H9 103.7(18)
C11 C21 H9 108.5(18)
C13 C21 H10 109.8(16)
C11 C21 H10 111.0(17)
H9 C21 H10 106(2)
C16 C22 C24 119.8(3)
C16 C22 H11 122.8(18)
C24 C22 H11 117.5(18)
O4 C23 C18 125.1(3)
O4 C23 C7 115.6(3)
C18 C23 C7 119.4(3)
C12 C24 C22 121.4(3)
C12 C24 H12 118.4(18)
C22 C24 H12 120.2(18)
O26 C25 O3 123.7(3)
O26 C25 C13 123.8(3)
O3 C25 C13 112.1(3)
C19 C26 C12 120.7(3)
C19 C26 H13 120.7(17)
C12 C26 H13 118.6(17)
O4 C27 H14 109.5
O4 C27 H27A 109.5
H14 C27 H27A 109.5
O4 C27 H27B 109.5
H14 C27 H27B 109.5
H27A C27 H27B 109.5
O3 C28 H15 109.5
O3 C28 H16 109.5
H15 C28 H16 109.5
O3 C28 H28 109.5
H15 C28 H28 109.5
H16 C28 H28 109.5
O1 C29 H17 107(3)
O1 C29 H18 111(2)
H17 C29 H18 108(3)
O1 C29 H19 103(2)
H17 C29 H19 112(3)
H18 C29 H19 116(3)
O27 C30 H20 112(2)
O27 C30 H21 110(3)
H20 C30 H21 110(3)
O27 C30 H22 104(2)
H20 C30 H22 107(3)
H21 C30 H22 113(3)
C7 C31 C15 119.3(3)
C7 C31 C11 120.3(2)
C15 C31 C11 120.4(2)

loop_
_geom_bond_atom_site_label_1
_geom_bond_atom_site_label_2
_geom_bond_distance
O1 C10 1.330(3)
O1 C29 1.462(4)
O3 C25 1.338(4)
O3 C28 1.449(4)
O4 C23 1.376(3)
O4 C27 1.422(4)
O8 C10 1.201(3)
O26 C25 1.201(4)
O27 C16 1.387(3)
O27 C30 1.420(5)
N9 C15 1.392(4)
N9 C13 1.440(4)
N9 H1 0.81(4)
N14 C12 1.409(4)
N14 C11 1.468(3)
N14 H2 0.95(3)
C7 C31 1.388(4)
C7 C23 1.390(4)
C7 H3 0.97(3)
C10 C11 1.530(4)
C11 C31 1.521(4)
C11 C21 1.539(4)
C12 C24 1.383(4)
C12 C26 1.407(4)
C13 C21 1.531(4)
C13 C20 1.538(4)
C13 C25 1.539(4)
C15 C31 1.401(4)
C15 C17 1.407(4)
C16 C22 1.374(4)
C16 C19 1.380(4)
C17 C18 1.383(4)
C17 H4 0.97(3)
C18 C23 1.389(4)
C18 H5 1.04(4)
C19 C26 1.380(4)
C19 H19A 0.9300
C20 H6 0.98(4)
C20 H7 0.99(4)
C20 H8 1.00(4)
C21 H9 0.97(3)
C21 H10 1.04(3)
C22 C24 1.399(4)
C22 H11 1.03(3)
C24 H12 1.05(3)
C26 H13 1.04(3)
C27 H14 0.9600
C27 H27A 0.9600
C27 H27B 0.9600
C28 H15 0.9600
C28 H16 0.9600
C28 H28 0.9600
C29 H17 0.98(5)
C29 H18 1.06(4)
C29 H19 0.98(4)
C30 H20 1.01(3)
C30 H21 1.05(5)
C30 H22 1.06(5)

loop_
_geom_torsion_atom_site_label_1
_geom_torsion_atom_site_label_2
_geom_torsion_atom_site_label_3
_geom_torsion_atom_site_label_4
_geom_torsion
C29 O1 C10 O8 -4.2(5)
C29 O1 C10 C11 174.3(3)
C12 N14 C11 C31 -76.4(3)
C12 N14 C11 C10 165.2(2)
C12 N14 C11 C21 48.3(3)
O8 C10 C11 N14 -19.1(4)
O1 C10 C11 N14 162.5(2)
O8 C10 C11 C31 -138.8(3)
O1 C10 C11 C31 42.8(3)
O8 C10 C11 C21 99.3(3)
O1 C10 C11 C21 -79.1(3)
C11 N14 C12 C24 43.4(4)
C11 N14 C12 C26 -139.5(3)
C15 N9 C13 C21 -36.9(4)
C15 N9 C13 C20 -155.5(3)
C15 N9 C13 C25 89.9(3)
C13 N9 C15 C31 18.1(4)
C13 N9 C15 C17 -166.8(3)
C30 O27 C16 C22 7.4(4)
C30 O27 C16 C19 -172.2(3)
N9 C15 C17 C18 -175.0(3)
C31 C15 C17 C18 0.3(4)
C15 C17 C18 C23 0.4(5)
C22 C16 C19 C26 -1.0(5)
O27 C16 C19 C26 178.6(3)
N9 C13 C21 C11 47.8(3)
C20 C13 C21 C11 165.6(3)
C25 C13 C21 C11 -77.6(3)
N14 C11 C21 C13 -164.0(2)
C31 C11 C21 C13 -38.9(3)
C10 C11 C21 C13 82.3(3)
C19 C16 C22 C24 1.4(5)
O27 C16 C22 C24 -178.2(3)
C27 O4 C23 C18 0.9(4)
C27 O4 C23 C7 -179.1(3)
C17 C18 C23 O4 179.2(3)
C17 C18 C23 C7 -0.9(4)
C31 C7 C23 O4 -179.3(3)
C31 C7 C23 C18 0.7(4)
C26 C12 C24 C22 -2.0(5)
N14 C12 C24 C22 175.1(3)
C16 C22 C24 C12 0.2(5)
C28 O3 C25 O26 4.6(5)
C28 O3 C25 C13 -168.2(3)
N9 C13 C25 O26 20.6(4)
C21 C13 C25 O26 144.4(3)
C20 C13 C25 O26 -96.1(4)
N9 C13 C25 O3 -166.6(3)
C21 C13 C25 O3 -42.8(4)
C20 C13 C25 O3 76.7(3)
C16 C19 C26 C12 -0.9(5)
C24 C12 C26 C19 2.4(5)
N14 C12 C26 C19 -174.8(3)
C23 C7 C31 C15 0.0(4)
C23 C7 C31 C11 -178.5(2)
N9 C15 C31 C7 174.7(3)
C17 C15 C31 C7 -0.5(4)
N9 C15 C31 C11 -6.8(4)
C17 C15 C31 C11 178.0(3)
N14 C11 C31 C7 -39.5(3)
C10 C11 C31 C7 75.1(3)
C21 C11 C31 C7 -164.3(2)
N14 C11 C31 C15 142.0(3)
C10 C11 C31 C15 -103.4(3)
C21 C11 C31 C15 17.2(4)
